data_4100428
_journal_name_full 'Journal of the American Chemical Society'
_journal_year 2005
_chemical_formula_moiety '(C39 H51 N11 O6) 2+, (S O4) 2-, (H2 O)5, (C2 H3 N)'
_chemical_formula_sum 'C41 H64 N12 O15 S'
_chemical_formula_weight 997.10
_space_group_IT_number 2
_symmetry_cell_setting triclinic
_symmetry_space_group_name_Hall '-P 1'
_symmetry_space_group_name_H-M 'P -1'
_cell_angle_alpha 95.197(8)
_cell_angle_beta 92.281(9)
_cell_angle_gamma 99.878(9)
_cell_formula_units_Z 4
_cell_length_a 15.063(5)
_cell_length_b 16.368(5)
_cell_length_c 20.627(6)
_cell_measurement_temperature 100(2)
_cell_volume 4982(3)
_diffrn_ambient_temperature 100(2)
_exptl_crystal_density_diffrn 1.329
_cod_depositor_comments
;
The following automatic conversions were performed:
'_symmetry_cell_setting' value 'Triclinic' changed to 'triclinic'
according to '/home/saulius/struct/CIF-dictionaries/cif_core.dic'
dictionary named 'cif_core.dic' version 2.4.1 from 2010-06-29.

Automatic conversion script
Id: cif_fix_enum 1527 2010-12-29 10:47:43Z saulius 
;
_cod_database_code 4100428

loop_
_symmetry_equiv_pos_as_xyz
'x, y, z'
'-x, -y, -z'

loop_
_atom_site_label
_atom_site_type_symbol
_atom_site_fract_x
_atom_site_fract_y
_atom_site_fract_z
_atom_site_U_iso_or_equiv
_atom_site_adp_type
_atom_site_occupancy
_atom_site_symmetry_multiplicity
_atom_site_calc_flag
_atom_site_refinement_flags
_atom_site_disorder_assembly
_atom_site_disorder_group
O1A O 0.21349(13) 0.00297(12) 0.14502(10) 0.0529(5) Uani 1 1 d . . .
O2A O 0.23542(15) 0.07876(15) 0.48727(10) 0.0670(6) Uani 1 1 d . . .
O3A O 0.57033(11) 0.41950(11) 0.41474(7) 0.0340(4) Uani 1 1 d . . .
O4A O 0.55507(12) 0.30357(12) 0.07686(8) 0.0436(5) Uani 1 1 d . . .
O5A O -0.02634(12) 0.60685(12) 0.09345(8) 0.0408(4) Uani 1 1 d . . .
O6A O -0.01468(13) 0.62793(13) 0.43643(8) 0.0476(5) Uani 1 1 d . . .
N1A N 0.18633(12) 0.33860(12) 0.07678(8) 0.0291(4) Uani 1 1 d . . .
H1A H 0.1905 0.3658 0.1187 0.035 Uiso 1 1 calc R . .
C2A C 0.13194(16) 0.25244(15) 0.07935(11) 0.0328(5) Uani 1 1 d . . .
H2AA H 0.1298 0.2207 0.0359 0.039 Uiso 1 1 calc R . .
H2AB H 0.0693 0.2573 0.0896 0.039 Uiso 1 1 calc R . .
C3A C 0.17097(16) 0.20475(16) 0.12985(12) 0.0337(5) Uani 1 1 d . . .
H3AA H 0.1878 0.2420 0.1706 0.040 Uiso 1 1 calc R . .
H3AB H 0.2265 0.1870 0.1139 0.040 Uiso 1 1 calc R . .
C4A C 0.10434(16) 0.12815(16) 0.14438(12) 0.0364(6) Uani 1 1 d . . .
H4AA H 0.0451 0.1440 0.1531 0.044 Uiso 1 1 calc R . .
H4AB H 0.0960 0.0860 0.1061 0.044 Uiso 1 1 calc R . .
N5A N 0.13764(13) 0.09296(13) 0.20047(10) 0.0364(5) Uani 1 1 d . . .
H5A H 0.1209 0.1094 0.2392 0.044 Uiso 1 1 calc R . .
C6A C 0.19265(17) 0.03662(16) 0.19658(14) 0.0394(6) Uani 1 1 d . . .
C7A C 0.22762(16) 0.01597(16) 0.26156(14) 0.0402(6) Uani 1 1 d . . .
N8A N 0.20608(13) 0.05953(13) 0.31445(11) 0.0368(5) Uani 1 1 d . . .
C9A C 0.28142(18) -0.04557(17) 0.26466(18) 0.0546(8) Uani 1 1 d . . .
H9A H 0.2973 -0.0745 0.2260 0.066 Uiso 1 1 calc R . .
C10A C 0.3109(2) -0.0631(2) 0.3256(2) 0.0647(10) Uani 1 1 d . . .
H10A H 0.3459 -0.1057 0.3294 0.078 Uiso 1 1 calc R . .
C11A C 0.28897(19) -0.0186(2) 0.38003(18) 0.0577(9) Uani 1 1 d . . .
H11A H 0.3088 -0.0297 0.4221 0.069 Uiso 1 1 calc R . .
C12A C 0.23701(17) 0.04328(17) 0.37309(14) 0.0431(7) Uani 1 1 d . . .
C13A C 0.21423(18) 0.09482(19) 0.43177(14) 0.0485(7) Uani 1 1 d . . .
N14A N 0.17204(14) 0.15778(14) 0.42071(10) 0.0420(5) Uani 1 1 d . . .
H14A H 0.1632 0.1689 0.3803 0.050 Uiso 1 1 calc R . .
C15A C 0.1401(2) 0.20883(19) 0.47332(13) 0.0514(8) Uani 1 1 d . . .
H15A H 0.1741 0.2044 0.5145 0.062 Uiso 1 1 calc R . .
H15B H 0.0756 0.1872 0.4787 0.062 Uiso 1 1 calc R . .
C16A C 0.15110(18) 0.29986(18) 0.46047(12) 0.0447(7) Uani 1 1 d . . .
H16A H 0.1285 0.3037 0.4153 0.054 Uiso 1 1 calc R . .
H16B H 0.1146 0.3290 0.4906 0.054 Uiso 1 1 calc R . .
C17A C 0.24921(18) 0.34207(17) 0.46979(12) 0.0416(6) Uani 1 1 d . . .
H17A H 0.2682 0.3473 0.5167 0.050 Uiso 1 1 calc R . .
H17B H 0.2870 0.3067 0.4462 0.050 Uiso 1 1 calc R . .
N18A N 0.26517(13) 0.42687(13) 0.44569(9) 0.0345(5) Uani 1 1 d . . .
H18A H 0.2354 0.4220 0.4048 0.041 Uiso 1 1 calc R . .
C19A C 0.36439(16) 0.45421(16) 0.43668(11) 0.0350(6) Uani 1 1 d . . .
H19A H 0.3875 0.4085 0.4117 0.042 Uiso 1 1 calc R . .
H19B H 0.3973 0.4651 0.4800 0.042 Uiso 1 1 calc R . .
C20A C 0.38317(16) 0.53186(15) 0.40119(11) 0.0326(5) Uani 1 1 d . . .
H20A H 0.3680 0.5797 0.4288 0.039 Uiso 1 1 calc R . .
H20B H 0.3444 0.5239 0.3604 0.039 Uiso 1 1 calc R . .
C21A C 0.48178(16) 0.55094(16) 0.38499(12) 0.0360(6) Uani 1 1 d . . .
H21A H 0.4933 0.6052 0.3664 0.043 Uiso 1 1 calc R . .
H21B H 0.5202 0.5561 0.4257 0.043 Uiso 1 1 calc R . .
N22A N 0.50750(13) 0.48755(12) 0.33903(9) 0.0319(5) Uani 1 1 d . . .
H22C H 0.4946 0.4890 0.2972 0.038 Uiso 1 1 calc R . .
C23A C 0.54950(15) 0.42763(15) 0.35723(11) 0.0288(5) Uani 1 1 d . . .
C24A C 0.57155(14) 0.36899(14) 0.30224(11) 0.0271(5) Uani 1 1 d . . .
N25A N 0.54363(12) 0.38123(12) 0.24165(9) 0.0274(4) Uani 1 1 d . . .
C26A C 0.61921(14) 0.30620(15) 0.31479(11) 0.0287(5) Uani 1 1 d . . .
H26A H 0.6367 0.2987 0.3583 0.034 Uiso 1 1 calc R . .
C27A C 0.64083(15) 0.25484(15) 0.26324(11) 0.0303(5) Uani 1 1 d . . .
H27A H 0.6733 0.2113 0.2704 0.036 Uiso 1 1 calc R . .
C28A C 0.61395(15) 0.26848(16) 0.20095(11) 0.0318(5) Uani 1 1 d . . .
H28A H 0.6291 0.2351 0.1643 0.038 Uiso 1 1 calc R . .
C29A C 0.56474(14) 0.33112(15) 0.19216(11) 0.0286(5) Uani 1 1 d . . .
C30A C 0.53129(15) 0.34341(16) 0.12441(11) 0.0332(6) Uani 1 1 d . . .
N31A N 0.47454(13) 0.39740(14) 0.12162(9) 0.0343(5) Uani 1 1 d . . .
H31A H 0.4577 0.4197 0.1585 0.041 Uiso 1 1 calc R . .
C32A C 0.43881(17) 0.42154(18) 0.06065(12) 0.0396(6) Uani 1 1 d . . .
H32A H 0.4498 0.3816 0.0241 0.048 Uiso 1 1 calc R . .
H32B H 0.4715 0.4774 0.0531 0.048 Uiso 1 1 calc R . .
C33A C 0.33826(16) 0.42352(17) 0.06115(11) 0.0355(6) Uani 1 1 d . . .
H33A H 0.3260 0.4555 0.1019 0.043 Uiso 1 1 calc R . .
H33B H 0.3207 0.4529 0.0241 0.043 Uiso 1 1 calc R . .
C34A C 0.28120(15) 0.33754(16) 0.05645(11) 0.0320(5) Uani 1 1 d . . .
H34A H 0.2788 0.3119 0.0109 0.038 Uiso 1 1 calc R . .
H34B H 0.3102 0.3025 0.0845 0.038 Uiso 1 1 calc R . .
C35A C 0.13427(16) 0.38604(17) 0.03354(11) 0.0347(6) Uani 1 1 d . . .
H35A H 0.1005 0.3469 -0.0020 0.042 Uiso 1 1 calc R . .
H35B H 0.1772 0.4280 0.0135 0.042 Uiso 1 1 calc R . .
C36A C 0.06850(16) 0.42961(16) 0.07182(11) 0.0338(6) Uani 1 1 d . . .
H36A H 0.0411 0.3931 0.1041 0.041 Uiso 1 1 calc R . .
H36B H 0.0194 0.4392 0.0416 0.041 Uiso 1 1 calc R . .
C37A C 0.11471(16) 0.51267(16) 0.10711(11) 0.0333(6) Uani 1 1 d . . .
H37A H 0.1738 0.5059 0.1267 0.040 Uiso 1 1 calc R . .
H37B H 0.1263 0.5541 0.0750 0.040 Uiso 1 1 calc R . .
N38A N 0.06231(13) 0.54428(13) 0.15776(9) 0.0338(5) Uani 1 1 d . . .
H38A H 0.0737 0.5333 0.1979 0.041 Uiso 1 1 calc R . .
C39A C -0.00231(16) 0.58910(15) 0.14754(11) 0.0313(5) Uani 1 1 d . . .
C40A C -0.04218(15) 0.62050(15) 0.20880(11) 0.0312(5) Uani 1 1 d . . .
N41A N -0.01202(12) 0.59590(12) 0.26458(9) 0.0296(4) Uani 1 1 d . . .
C42A C -0.10313(15) 0.67529(16) 0.20749(12) 0.0352(6) Uani 1 1 d . . .
H42A H -0.1247 0.6906 0.1672 0.042 Uiso 1 1 calc R . .
C43A C -0.13157(16) 0.70682(16) 0.26544(13) 0.0379(6) Uani 1 1 d . . .
H43A H -0.1726 0.7449 0.2658 0.045 Uiso 1 1 calc R . .
C44A C -0.10003(15) 0.68263(16) 0.32363(13) 0.0359(6) Uani 1 1 d . . .
H44A H -0.1186 0.7038 0.3643 0.043 Uiso 1 1 calc R . .
C45A C -0.04015(16) 0.62611(16) 0.32048(12) 0.0334(5) Uani 1 1 d . . .
C46A C -0.00271(16) 0.59626(17) 0.38148(11) 0.0352(6) Uani 1 1 d . . .
N47A N 0.04372(13) 0.53551(13) 0.37044(9) 0.0341(5) Uani 1 1 d . . .
H47A H 0.0504 0.5179 0.3296 0.041 Uiso 1 1 calc R . .
C48A C 0.08455(17) 0.49573(18) 0.42121(11) 0.0381(6) Uani 1 1 d . . .
H48A H 0.0923 0.4394 0.4032 0.046 Uiso 1 1 calc R . .
H48B H 0.0428 0.4889 0.4570 0.046 Uiso 1 1 calc R . .
C49A C 0.17555(17) 0.54370(17) 0.44926(12) 0.0390(6) Uani 1 1 d . . .
H49A H 0.1662 0.5934 0.4775 0.047 Uiso 1 1 calc R . .
H49B H 0.2126 0.5632 0.4132 0.047 Uiso 1 1 calc R . .
C50A C 0.22607(18) 0.49008(18) 0.48887(11) 0.0420(7) Uani 1 1 d . . .
H50A H 0.2755 0.5265 0.5161 0.050 Uiso 1 1 calc R . .
H50B H 0.1843 0.4605 0.5184 0.050 Uiso 1 1 calc R . .
O1B O 0.74868(12) 0.43801(11) 0.02286(7) 0.0382(4) Uani 1 1 d . . .
O2B O 0.79689(11) 0.47583(11) 0.36557(7) 0.0369(4) Uani 1 1 d . . .
O3B O 0.4842(2) 0.1504(2) 0.46190(14) 0.0426(8) Uani 0.571(2) 1 d PDU A 1
O4B O 0.3913(2) 0.1600(2) 0.12689(14) 0.0536(9) Uani 0.571(2) 1 d PDU A 1
O3B' O 0.4538(3) 0.1825(3) 0.4308(2) 0.0485(10) Uani 0.429(2) 1 d PDU A 2
O4B' O 0.4226(3) 0.0720(3) 0.09208(17) 0.0475(10) Uani 0.429(2) 1 d PDU A 2
O5B O 1.00995(12) -0.13193(12) 0.03974(8) 0.0427(5) Uani 1 1 d . . .
O6B O 1.04016(12) -0.12662(11) 0.38258(8) 0.0398(4) Uani 1 1 d . . .
N1B N 0.73031(14) 0.08489(13) 0.06418(11) 0.0424(5) Uani 1 1 d D . .
H1BA H 0.7792 0.0924 0.0944 0.051 Uiso 1 1 calc R A 1
C2B C 0.73759(17) 0.17095(16) 0.04164(14) 0.0409(6) Uani 1 1 d . A .
H2BA H 0.7080 0.2061 0.0726 0.049 Uiso 1 1 calc R . .
H2BB H 0.7054 0.1669 -0.0016 0.049 Uiso 1 1 calc R . .
C3B C 0.83488(15) 0.21191(16) 0.03699(11) 0.0314(5) Uani 1 1 d . . .
H3BA H 0.8618 0.1815 0.0013 0.038 Uiso 1 1 calc R A .
H3BB H 0.8693 0.2084 0.0782 0.038 Uiso 1 1 calc R . .
C4B C 0.84249(17) 0.30256(16) 0.02415(11) 0.0335(6) Uani 1 1 d . A .
H4BA H 0.9050 0.3241 0.0130 0.040 Uiso 1 1 calc R . .
H4BB H 0.8015 0.3067 -0.0137 0.040 Uiso 1 1 calc R . .
N5B N 0.81989(13) 0.35348(12) 0.08007(9) 0.0305(4) Uani 1 1 d . . .
H5B H 0.8366 0.3423 0.1192 0.037 Uiso 1 1 calc R A .
C6B C 0.77480(15) 0.41677(15) 0.07545(11) 0.0299(5) Uani 1 1 d . A .
C7B C 0.75486(15) 0.46055(14) 0.13855(11) 0.0273(5) Uani 1 1 d . . .
N8B N 0.79129(12) 0.43845(12) 0.19333(8) 0.0255(4) Uani 1 1 d . A .
C9B C 0.69823(15) 0.51985(15) 0.13961(11) 0.0306(5) Uani 1 1 d . A .
H9B H 0.6734 0.5345 0.1001 0.037 Uiso 1 1 calc R . .
C10B C 0.67894(16) 0.55678(15) 0.19886(12) 0.0330(5) Uani 1 1 d . . .
H10B H 0.6404 0.5971 0.2009 0.040 Uiso 1 1 calc R A .
C11B C 0.71674(15) 0.53422(15) 0.25560(11) 0.0307(5) Uani 1 1 d . A .
H11B H 0.7046 0.5587 0.2971 0.037 Uiso 1 1 calc R . .
C12B C 0.77269(14) 0.47499(14) 0.25029(10) 0.0259(5) Uani 1 1 d . . .
C13B C 0.81297(15) 0.44743(15) 0.31122(11) 0.0281(5) Uani 1 1 d . A .
N14B N 0.86595(13) 0.39009(12) 0.29996(9) 0.0304(4) Uani 1 1 d . . .
H14B H 0.8782 0.3761 0.2595 0.036 Uiso 1 1 calc R A .
C15B C 0.90377(15) 0.35031(16) 0.35201(11) 0.0312(5) Uani 1 1 d . A .
H15C H 0.9163 0.3901 0.3917 0.037 Uiso 1 1 calc R . .
H15D H 0.9616 0.3345 0.3391 0.037 Uiso 1 1 calc R . .
C16B C 0.83900(16) 0.27311(16) 0.36675(11) 0.0324(5) Uani 1 1 d . . .
H16C H 0.7847 0.2900 0.3856 0.039 Uiso 1 1 calc R A .
H16D H 0.8196 0.2372 0.3257 0.039 Uiso 1 1 calc R . .
C17B C 0.88241(16) 0.22398(15) 0.41399(11) 0.0312(5) Uani 1 1 d . A .
H17C H 0.9449 0.2217 0.4018 0.037 Uiso 1 1 calc R . .
H17D H 0.8857 0.2534 0.4584 0.037 Uiso 1 1 calc R . .
N18B N 0.83171(14) 0.13645(13) 0.41506(9) 0.0342(5) Uani 1 1 d D . .
H18B H 0.8261(17) 0.1131(17) 0.3739(13) 0.041 Uiso 1 1 d . . .
C19B C 0.7362(4) 0.1280(4) 0.4366(7) 0.0408(11) Uani 0.571(2) 1 d PDU A 1
H19C H 0.7042 0.1683 0.4167 0.049 Uiso 0.571(2) 1 calc PR A 1
H19D H 0.7360 0.1384 0.4846 0.049 Uiso 0.571(2) 1 calc PR A 1
C20B C 0.6905(3) 0.0384(3) 0.4137(3) 0.0391(9) Uani 0.571(2) 1 d PDU A 1
H20C H 0.6944 0.0272 0.3660 0.047 Uiso 0.571(2) 1 calc PR A 1
H20D H 0.7209 -0.0016 0.4356 0.047 Uiso 0.571(2) 1 calc PR A 1
C21B C 0.5915(3) 0.0285(3) 0.4310(2) 0.0397(9) Uani 0.571(2) 1 d PDU A 1
H21C H 0.5657 -0.0315 0.4300 0.048 Uiso 0.571(2) 1 calc PR A 1
H21D H 0.5879 0.0547 0.4758 0.048 Uiso 0.571(2) 1 calc PR A 1
N22B N 0.5385(4) 0.0670(3) 0.3853(2) 0.0338(8) Uani 0.571(2) 1 d PDU A 1
H22A H 0.5390 0.0514 0.3434 0.041 Uiso 0.571(2) 1 calc PR A 1
C23B C 0.4896(3) 0.1246(3) 0.40402(18) 0.0315(8) Uani 0.571(2) 1 d PDU A 1
C24B C 0.4427(3) 0.1592(2) 0.3503(2) 0.0290(7) Uani 0.571(2) 1 d PDU A 1
N25B N 0.4521(3) 0.1291(3) 0.28920(16) 0.0299(7) Uani 0.571(2) 1 d PDU A 1
C26B C 0.3942(3) 0.2226(2) 0.3657(2) 0.0335(7) Uani 0.571(2) 1 d PDU A 1
H26B H 0.3890 0.2418 0.4100 0.040 Uiso 0.571(2) 1 calc PR A 1
C27B C 0.3537(3) 0.2573(3) 0.31696(17) 0.0369(8) Uani 0.571(2) 1 d PDU A 1
H27B H 0.3191 0.2999 0.3263 0.044 Uiso 0.571(2) 1 calc PR A 1
C28B C 0.3654(9) 0.2279(6) 0.2543(2) 0.0403(8) Uani 0.571(2) 1 d PDU A 1
H28B H 0.3407 0.2519 0.2190 0.048 Uiso 0.571(2) 1 calc PR A 1
C29B C 0.4131(3) 0.1633(3) 0.24178(19) 0.0351(6) Uani 0.571(2) 1 d PDU A 1
C30B C 0.4248(3) 0.1300(3) 0.17341(19) 0.0405(7) Uani 0.571(2) 1 d PDU A 1
N31B N 0.4715(3) 0.0680(3) 0.16707(18) 0.0417(8) Uani 0.571(2) 1 d PDU A 1
H31B H 0.4959 0.0519 0.2021 0.050 Uiso 0.571(2) 1 calc PR A 1
C32B C 0.4833(3) 0.0261(3) 0.10319(18) 0.0465(8) Uani 0.571(2) 1 d PDU A 1
H32C H 0.4280 0.0240 0.0750 0.056 Uiso 0.571(2) 1 calc PR A 1
H32D H 0.4902 -0.0320 0.1085 0.056 Uiso 0.571(2) 1 calc PR A 1
C33B C 0.5648(2) 0.0683(3) 0.06873(19) 0.0444(9) Uani 0.571(2) 1 d PDU A 1
H33C H 0.5642 0.0414 0.0237 0.053 Uiso 0.571(2) 1 calc PR A 1
H33D H 0.5615 0.1278 0.0663 0.053 Uiso 0.571(2) 1 calc PR A 1
C34B C 0.6519(2) 0.0606(3) 0.10662(18) 0.0359(8) Uani 0.571(2) 1 d PDU A 1
H34C H 0.6595 0.0978 0.1478 0.043 Uiso 0.571(2) 1 calc PR A 1
H34D H 0.6496 0.0026 0.1174 0.043 Uiso 0.571(2) 1 calc PR A 1
C19' C 0.7363(5) 0.1399(5) 0.4344(10) 0.0408(13) Uani 0.429(2) 1 d PDU A 2
H19E H 0.7096 0.1739 0.4041 0.049 Uiso 0.429(2) 1 calc PR A 2
H19F H 0.7402 0.1702 0.4785 0.049 Uiso 0.429(2) 1 calc PR A 2
C20' C 0.6703(4) 0.0574(5) 0.4354(3) 0.0364(10) Uani 0.429(2) 1 d PDU A 2
H20E H 0.6904 0.0054 0.4326 0.044 Uiso 0.429(2) 1 calc PR A 2
C21' C 0.5701(4) 0.0631(4) 0.4412(3) 0.0356(10) Uani 0.429(2) 1 d PDU A 2
H21E H 0.5365 0.0082 0.4502 0.043 Uiso 0.429(2) 1 calc PR A 2
H21F H 0.5641 0.1039 0.4786 0.043 Uiso 0.429(2) 1 calc PR A 2
N22' N 0.5299(5) 0.0884(5) 0.3821(3) 0.0341(9) Uani 0.429(2) 1 d PDU A 2
H22B H 0.5445 0.0661 0.3445 0.041 Uiso 0.429(2) 1 calc PR A 2
C23' C 0.4731(4) 0.1424(4) 0.3808(3) 0.0337(9) Uani 0.429(2) 1 d PDU A 2
C24' C 0.4346(4) 0.1552(4) 0.3153(3) 0.0343(8) Uani 0.429(2) 1 d PDU A 2
N25' N 0.4530(4) 0.1048(4) 0.2651(2) 0.0339(9) Uani 0.429(2) 1 d PDU A 2
C26' C 0.3865(4) 0.2196(4) 0.3085(3) 0.0387(8) Uani 0.429(2) 1 d PDU A 2
H26C H 0.3728 0.2531 0.3456 0.046 Uiso 0.429(2) 1 calc PR A 2
C27' C 0.3595(12) 0.2331(9) 0.2468(3) 0.0403(9) Uani 0.429(2) 1 d PDU A 2
H27C H 0.3275 0.2773 0.2408 0.048 Uiso 0.429(2) 1 calc PR A 2
C28' C 0.3780(4) 0.1837(3) 0.1937(3) 0.0413(8) Uani 0.429(2) 1 d PDU A 2
H28C H 0.3603 0.1926 0.1506 0.050 Uiso 0.429(2) 1 calc PR A 2
C29' C 0.4241(4) 0.1197(4) 0.2063(2) 0.0376(8) Uani 0.429(2) 1 d PDU A 2
C30' C 0.4447(5) 0.0638(4) 0.1496(2) 0.0400(9) Uani 0.429(2) 1 d PDU A 2
N31' N 0.4880(3) 0.0036(3) 0.1658(2) 0.0375(8) Uani 0.429(2) 1 d PDU A 2
H31C H 0.5009 0.0000 0.2073 0.045 Uiso 0.429(2) 1 calc PR A 2
C32' C 0.5148(3) -0.0567(3) 0.1173(2) 0.0398(10) Uani 0.429(2) 1 d PDU A 2
H32E H 0.4733 -0.0633 0.0780 0.048 Uiso 0.429(2) 1 calc PR A 2
H32F H 0.5090 -0.1115 0.1351 0.048 Uiso 0.429(2) 1 calc PR A 2
C33' C 0.6120(3) -0.0306(3) 0.0978(2) 0.0347(10) Uani 0.429(2) 1 d PDU A 2
H33E H 0.6534 -0.0268 0.1369 0.042 Uiso 0.429(2) 1 calc PR A 2
H33F H 0.6267 -0.0746 0.0660 0.042 Uiso 0.429(2) 1 calc PR A 2
C34' C 0.6294(2) 0.0528(3) 0.0679(3) 0.0335(10) Uani 0.429(2) 1 d PDU A 2
H34E H 0.5999 0.0456 0.0236 0.040 Uiso 0.429(2) 1 calc PR A 2
H34F H 0.6024 0.0944 0.0947 0.040 Uiso 0.429(2) 1 calc PR A 2
C35B C 0.75587(18) 0.02222(17) 0.01369(12) 0.0402(6) Uani 1 1 d . A .
H35C H 0.7970 0.0515 -0.0163 0.048 Uiso 1 1 calc R . .
H35D H 0.7010 -0.0069 -0.0122 0.048 Uiso 1 1 calc R . .
C36B C 0.80196(18) -0.04134(16) 0.04496(12) 0.0395(6) Uani 1 1 d . . .
H36C H 0.7709 -0.0570 0.0846 0.047 Uiso 1 1 calc R A .
H36D H 0.7968 -0.0922 0.0142 0.047 Uiso 1 1 calc R . .
C37B C 0.89980(17) -0.00783(19) 0.06294(12) 0.0434(7) Uani 1 1 d . A .
H37C H 0.9340 -0.0093 0.0230 0.052 Uiso 1 1 calc R . .
H37D H 0.9061 0.0512 0.0810 0.052 Uiso 1 1 calc R . .
N38B N 0.93944(14) -0.05372(14) 0.11030(9) 0.0399(5) Uani 1 1 d . . .
H38B H 0.9278 -0.0442 0.1515 0.048 Uiso 1 1 calc R A .
C39B C 0.99228(16) -0.10928(16) 0.09513(11) 0.0337(6) Uani 1 1 d . A .
C40B C 1.03204(16) -0.14334(15) 0.15378(11) 0.0308(5) Uani 1 1 d . . .
N41B N 1.00781(12) -0.11542(12) 0.21235(9) 0.0278(4) Uani 1 1 d . A .
C42B C 1.09122(16) -0.19924(16) 0.14649(12) 0.0339(6) Uani 1 1 d . A .
H42B H 1.1063 -0.2190 0.1043 0.041 Uiso 1 1 calc R . .
C43B C 1.12796(15) -0.22579(15) 0.20176(11) 0.0329(5) Uani 1 1 d . . .
H43B H 1.1693 -0.2635 0.1980 0.039 Uiso 1 1 calc R A .
C44B C 1.10411(15) -0.19707(15) 0.26230(11) 0.0307(5) Uani 1 1 d . A .
H44B H 1.1286 -0.2143 0.3009 0.037 Uiso 1 1 calc R . .
C45B C 1.04292(15) -0.14201(14) 0.26532(11) 0.0289(5) Uani 1 1 d . . .
C46B C 1.00917(16) -0.11069(15) 0.32911(11) 0.0312(5) Uani 1 1 d . A .
N47B N 0.94311(14) -0.06766(12) 0.32339(9) 0.0337(5) Uani 1 1 d . . .
H47B H 0.9265 -0.0568 0.2842 0.040 Uiso 1 1 calc R A .
C48B C 0.89660(18) -0.03752(16) 0.37814(11) 0.0368(6) Uani 1 1 d . A .
H48C H 0.8863 -0.0812 0.4086 0.044 Uiso 1 1 calc R . .
H48D H 0.8368 -0.0277 0.3621 0.044 Uiso 1 1 calc R . .
C49B C 0.94781(18) 0.04286(16) 0.41532(11) 0.0391(6) Uani 1 1 d . . .
H49C H 0.9966 0.0295 0.4440 0.047 Uiso 1 1 calc R A .
H49D H 0.9761 0.0802 0.3839 0.047 Uiso 1 1 calc R . .
C50B C 0.88597(18) 0.08772(16) 0.45641(11) 0.0365(6) Uani 1 1 d . A .
H50C H 0.9226 0.1265 0.4909 0.044 Uiso 1 1 calc R . .
H50D H 0.8441 0.0465 0.4779 0.044 Uiso 1 1 calc R . .
S1C S 0.17728(4) 0.40421(4) 0.25853(3) 0.03235(16) Uani 1 1 d . . .
O1C O 0.23997(11) 0.40090(11) 0.20528(7) 0.0357(4) Uani 1 1 d . . .
O2C O 0.22022(12) 0.38277(11) 0.31853(7) 0.0400(4) Uani 1 1 d . . .
O3C O 0.15566(12) 0.48836(12) 0.26875(8) 0.0418(4) Uani 1 1 d . . .
O4C O 0.09475(12) 0.34260(12) 0.24035(8) 0.0444(5) Uani 1 1 d . . .
S1D S 0.83080(17) 0.07498(18) 0.23688(12) 0.0301(4) Uani 0.571(2) 1 d PD A 1
O1D O 0.7425(2) 0.0865(3) 0.26089(17) 0.0414(10) Uani 0.571(2) 1 d PD A 1
O2D O 0.8500(2) 0.12237(18) 0.18006(12) 0.0386(8) Uani 0.571(2) 1 d PD A 1
O3D O 0.90097(19) 0.1072(2) 0.28933(13) 0.0369(8) Uani 0.571(2) 1 d PD A 1
O4D O 0.8306(5) -0.0142(2) 0.2187(3) 0.0380(17) Uani 0.571(2) 1 d PD A 1
S1D' S 0.8194(2) 0.0852(3) 0.23602(16) 0.0301(4) Uani 0.429(2) 1 d PD A 2
O1D' O 0.7597(3) 0.0830(3) 0.29108(17) 0.0307(11) Uani 0.429(2) 1 d PD A 2
O2D' O 0.7749(3) 0.1160(2) 0.18044(14) 0.0324(9) Uani 0.429(2) 1 d PD A 2
O3D' O 0.9044(2) 0.1432(3) 0.2560(2) 0.0505(12) Uani 0.429(2) 1 d PD A 2
O4D' O 0.8378(5) 0.0010(3) 0.2175(4) 0.038(2) Uani 0.429(2) 1 d PD A 2
O1S O 0.07275(12) 0.20019(13) 0.30715(9) 0.0429(5) Uani 1 1 d D . .
H1SA H 0.0769(18) 0.2474(12) 0.2901(13) 0.051 Uiso 1 1 d D . .
H1SB H 0.0201(13) 0.1754(16) 0.2918(13) 0.051 Uiso 1 1 d D . .
O2S O 0.92267(12) 0.29201(12) 0.18672(8) 0.0374(4) Uani 1 1 d D . .
H2SA H 0.9793(11) 0.3058(16) 0.1997(13) 0.045 Uiso 1 1 d D . .
H2SB H 0.9092(17) 0.2424(11) 0.1973(13) 0.045 Uiso 1 1 d D . .
O3S O 0.40059(13) 0.51554(13) 0.22372(9) 0.0468(5) Uani 1 1 d D . .
H3SA H 0.3829(19) 0.5612(12) 0.2360(14) 0.056 Uiso 1 1 d D . .
H3SB H 0.3536(15) 0.4776(14) 0.2208(15) 0.056 Uiso 1 1 d D . .
O4S O 0.28793(16) 0.63455(15) 0.26694(11) 0.0621(6) Uani 1 1 d D . .
H4SA H 0.2416(17) 0.5984(17) 0.2723(16) 0.075 Uiso 1 1 d D . .
H4SB H 0.298(2) 0.6658(18) 0.3060(10) 0.075 Uiso 1 1 d D . .
O5S O 0.13843(14) 0.76231(13) 0.42400(9) 0.0500(5) Uani 1 1 d D . .
H5SA H 0.0913(15) 0.7226(14) 0.4247(15) 0.060 Uiso 1 1 d D . .
H5SB H 0.1100(18) 0.7994(14) 0.4086(14) 0.060 Uiso 1 1 d D . .
O6S O 0.30911(16) 0.73463(14) 0.38879(10) 0.0588(6) Uani 1 1 d D . .
H6SA H 0.2627(15) 0.755(2) 0.4003(14) 0.071 Uiso 1 1 d D . .
H6SB H 0.3386(18) 0.736(2) 0.4256(10) 0.071 Uiso 1 1 d D . .
O7S O 0.60981(16) 0.29340(13) 0.48948(10) 0.0574(6) Uani 1 1 d D . .
H7SA H 0.597(2) 0.3270(16) 0.4630(13) 0.069 Uiso 1 1 d D . .
H7SB H 0.5605(15) 0.2561(16) 0.4854(16) 0.069 Uiso 1 1 d D . .
O8S O 0.58646(19) -0.01811(18) 0.26597(17) 0.0967(10) Uani 1 1 d D . .
H8SA H 0.6379(16) 0.013(2) 0.270(2) 0.116 Uiso 1 1 d D . .
H8SB H 0.599(3) -0.0672(13) 0.259(2) 0.116 Uiso 1 1 d D . .
O9S O 0.4139(2) 0.1893(3) 0.00175(17) 0.1206(12) Uani 1 1 d D . .
H9SA H 0.4711(15) 0.215(3) 0.007(2) 0.145 Uiso 1 1 d D . .
H9SB H 0.428(3) 0.151(3) -0.029(2) 0.145 Uiso 1 1 d D . .

loop_
_atom_site_aniso_label
_atom_site_aniso_U_11
_atom_site_aniso_U_22
_atom_site_aniso_U_33
_atom_site_aniso_U_23
_atom_site_aniso_U_13
_atom_site_aniso_U_12
O1A 0.0529(12) 0.0440(12) 0.0615(13) -0.0008(10) 0.0119(10) 0.0091(10)
O2A 0.0738(15) 0.0727(16) 0.0568(13) 0.0426(12) -0.0140(11) 0.0045(12)
O3A 0.0355(9) 0.0396(10) 0.0278(8) 0.0026(7) -0.0075(7) 0.0118(8)
O4A 0.0405(10) 0.0613(13) 0.0290(9) 0.0029(9) 0.0040(8) 0.0091(9)
O5A 0.0408(10) 0.0525(12) 0.0319(9) 0.0121(8) -0.0054(8) 0.0131(9)
O6A 0.0509(11) 0.0630(13) 0.0312(9) -0.0031(9) 0.0058(8) 0.0194(10)
N1A 0.0321(11) 0.0383(12) 0.0181(9) 0.0054(8) -0.0029(8) 0.0098(9)
C2A 0.0308(13) 0.0378(15) 0.0282(12) 0.0023(10) -0.0042(10) 0.0039(11)
C3A 0.0295(12) 0.0391(15) 0.0344(13) 0.0079(11) 0.0004(10) 0.0094(11)
C4A 0.0334(13) 0.0414(15) 0.0345(13) 0.0068(11) -0.0004(11) 0.0061(11)
N5A 0.0351(11) 0.0395(13) 0.0359(11) 0.0102(10) 0.0037(9) 0.0066(10)
C6A 0.0305(13) 0.0320(15) 0.0543(16) 0.0067(13) 0.0056(12) -0.0008(11)
C7A 0.0278(13) 0.0323(15) 0.0615(17) 0.0157(13) 0.0056(12) 0.0017(11)
N8A 0.0238(10) 0.0347(12) 0.0524(13) 0.0212(10) -0.0031(9) -0.0013(9)
C9A 0.0351(15) 0.0322(16) 0.098(2) 0.0185(16) 0.0070(16) 0.0038(12)
C10A 0.0372(17) 0.0411(19) 0.121(3) 0.036(2) -0.0069(18) 0.0088(14)
C11A 0.0378(16) 0.0493(19) 0.088(2) 0.0379(18) -0.0137(16) 0.0008(14)
C12A 0.0300(13) 0.0379(16) 0.0612(18) 0.0265(14) -0.0057(12) -0.0041(11)
C13A 0.0402(15) 0.0512(18) 0.0542(17) 0.0352(15) -0.0058(13) -0.0058(13)
N14A 0.0438(13) 0.0493(14) 0.0345(11) 0.0226(10) -0.0012(10) 0.0034(11)
C15A 0.0527(17) 0.066(2) 0.0336(14) 0.0201(14) 0.0036(13) -0.0014(15)
C16A 0.0455(16) 0.0594(19) 0.0303(13) 0.0133(13) 0.0062(11) 0.0073(14)
C17A 0.0498(16) 0.0514(17) 0.0245(12) 0.0121(12) -0.0030(11) 0.0082(13)
N18A 0.0387(12) 0.0468(13) 0.0184(9) 0.0047(9) -0.0058(8) 0.0099(10)
C19A 0.0347(13) 0.0421(15) 0.0277(12) 0.0013(11) -0.0103(10) 0.0088(11)
C20A 0.0361(13) 0.0349(14) 0.0282(12) -0.0005(10) -0.0089(10) 0.0147(11)
C21A 0.0383(14) 0.0313(14) 0.0375(13) -0.0015(11) -0.0110(11) 0.0094(11)
N22A 0.0336(11) 0.0329(12) 0.0292(10) 0.0015(9) -0.0079(8) 0.0089(9)
C23A 0.0220(11) 0.0313(13) 0.0319(12) 0.0046(10) -0.0045(9) 0.0018(10)
C24A 0.0209(11) 0.0294(13) 0.0290(11) 0.0034(10) -0.0015(9) -0.0010(9)
N25A 0.0207(9) 0.0317(11) 0.0283(10) 0.0067(8) -0.0033(8) -0.0004(8)
C26A 0.0208(11) 0.0342(14) 0.0307(12) 0.0075(10) -0.0019(9) 0.0024(10)
C27A 0.0235(11) 0.0309(13) 0.0362(13) 0.0047(11) -0.0010(10) 0.0041(10)
C28A 0.0242(12) 0.0387(15) 0.0312(12) 0.0004(11) 0.0026(10) 0.0029(10)
C29A 0.0204(11) 0.0342(14) 0.0298(12) 0.0040(10) 0.0016(9) 0.0001(10)
C30A 0.0238(12) 0.0445(16) 0.0281(12) 0.0053(11) 0.0010(10) -0.0040(11)
N31A 0.0290(11) 0.0498(13) 0.0245(10) 0.0097(9) -0.0004(8) 0.0053(10)
C32A 0.0344(13) 0.0550(18) 0.0291(12) 0.0153(12) 0.0009(10) 0.0012(12)
C33A 0.0349(13) 0.0485(16) 0.0247(11) 0.0138(11) -0.0023(10) 0.0073(12)
C34A 0.0302(12) 0.0442(15) 0.0234(11) 0.0062(10) -0.0005(9) 0.0108(11)
C35A 0.0352(13) 0.0471(16) 0.0234(11) 0.0089(11) -0.0071(10) 0.0111(12)
C36A 0.0321(13) 0.0424(15) 0.0291(12) 0.0092(11) -0.0034(10) 0.0110(11)
C37A 0.0357(13) 0.0421(15) 0.0254(11) 0.0115(11) 0.0030(10) 0.0120(11)
N38A 0.0372(11) 0.0452(13) 0.0227(9) 0.0115(9) 0.0005(8) 0.0134(10)
C39A 0.0307(13) 0.0342(14) 0.0291(12) 0.0084(10) -0.0010(10) 0.0042(11)
C40A 0.0234(12) 0.0315(13) 0.0373(13) 0.0084(11) -0.0035(10) -0.0005(10)
N41A 0.0269(10) 0.0329(11) 0.0278(10) 0.0034(8) 0.0001(8) 0.0021(8)
C42A 0.0250(12) 0.0369(15) 0.0438(14) 0.0101(12) -0.0008(11) 0.0030(11)
C43A 0.0247(12) 0.0323(14) 0.0555(16) 0.0046(12) -0.0035(11) 0.0034(11)
C44A 0.0263(12) 0.0345(14) 0.0448(14) -0.0020(11) 0.0025(11) 0.0023(11)
C45A 0.0271(12) 0.0354(14) 0.0357(13) 0.0015(11) -0.0008(10) 0.0010(11)
C46A 0.0268(12) 0.0464(16) 0.0310(13) 0.0004(11) 0.0039(10) 0.0038(11)
N47A 0.0328(11) 0.0489(14) 0.0218(9) 0.0037(9) 0.0013(8) 0.0102(10)
C48A 0.0392(14) 0.0558(17) 0.0221(11) 0.0066(11) 0.0037(10) 0.0148(13)
C49A 0.0423(15) 0.0459(16) 0.0286(12) -0.0073(11) -0.0042(11) 0.0147(13)
C50A 0.0481(16) 0.0586(19) 0.0206(11) -0.0015(12) -0.0058(11) 0.0178(14)
O1B 0.0467(10) 0.0449(11) 0.0266(8) 0.0144(8) -0.0020(7) 0.0136(9)
O2B 0.0409(10) 0.0473(11) 0.0241(8) 0.0040(8) 0.0022(7) 0.0119(8)
O3B 0.0509(19) 0.0461(19) 0.0298(14) 0.0067(14) -0.0036(14) 0.0056(15)
O4B 0.0355(17) 0.087(2) 0.0356(15) 0.0117(16) -0.0044(13) 0.0033(16)
O3B' 0.045(2) 0.052(2) 0.045(2) -0.013(2) 0.0022(19) 0.0057(19)
O4B' 0.036(2) 0.065(3) 0.0366(17) 0.0182(18) -0.0136(17) -0.0061(19)
O5B 0.0444(10) 0.0620(13) 0.0278(9) 0.0094(8) 0.0094(8) 0.0222(9)
O6B 0.0546(11) 0.0385(10) 0.0278(9) 0.0027(8) -0.0073(8) 0.0148(9)
N1B 0.0380(12) 0.0401(13) 0.0553(14) 0.0144(11) 0.0186(10) 0.0155(10)
C2B 0.0388(14) 0.0371(15) 0.0527(16) 0.0137(12) 0.0103(12) 0.0168(12)
C3B 0.0316(13) 0.0430(15) 0.0221(11) 0.0044(10) 0.0025(9) 0.0129(11)
C4B 0.0372(13) 0.0412(15) 0.0237(11) 0.0074(10) 0.0048(10) 0.0087(11)
N5B 0.0353(11) 0.0395(12) 0.0189(9) 0.0070(8) -0.0014(8) 0.0115(9)
C6B 0.0284(12) 0.0341(14) 0.0281(12) 0.0093(10) 0.0006(10) 0.0047(10)
C7B 0.0247(11) 0.0288(13) 0.0288(11) 0.0114(10) 0.0010(9) 0.0010(10)
N8B 0.0223(9) 0.0296(11) 0.0245(9) 0.0073(8) -0.0001(7) 0.0020(8)
C9B 0.0290(12) 0.0320(14) 0.0322(12) 0.0118(10) -0.0026(10) 0.0061(10)
C10B 0.0272(12) 0.0326(14) 0.0412(14) 0.0065(11) 0.0019(10) 0.0093(10)
C11B 0.0274(12) 0.0330(14) 0.0310(12) 0.0047(10) 0.0044(10) 0.0021(10)
C12B 0.0229(11) 0.0274(12) 0.0264(11) 0.0062(9) 0.0028(9) -0.0002(9)
C13B 0.0242(11) 0.0337(14) 0.0251(11) 0.0060(10) -0.0001(9) 0.0006(10)
N14B 0.0363(11) 0.0371(12) 0.0200(9) 0.0085(8) 0.0016(8) 0.0094(9)
C15B 0.0304(12) 0.0409(15) 0.0246(11) 0.0101(10) -0.0007(9) 0.0101(11)
C16B 0.0328(13) 0.0390(15) 0.0273(12) 0.0095(10) -0.0006(10) 0.0087(11)
C17B 0.0334(13) 0.0383(14) 0.0242(11) 0.0080(10) 0.0016(10) 0.0102(11)
N18B 0.0466(13) 0.0372(12) 0.0185(9) 0.0070(9) -0.0006(9) 0.0047(10)
C19B 0.0348(17) 0.050(2) 0.0375(19) 0.024(2) -0.0046(16) -0.0003(16)
C20B 0.0314(17) 0.044(2) 0.045(2) 0.0247(17) -0.0033(16) 0.0051(15)
C21B 0.0332(17) 0.044(2) 0.0436(18) 0.0206(17) -0.0036(15) 0.0044(15)
N22B 0.0293(15) 0.039(2) 0.0338(15) 0.0095(15) -0.0021(13) 0.0064(14)
C23B 0.0271(16) 0.0351(18) 0.0317(15) 0.0077(14) -0.0016(14) 0.0023(13)
C24B 0.0205(14) 0.0339(15) 0.0313(14) 0.0072(14) -0.0001(14) -0.0003(11)
N25B 0.0193(14) 0.0384(19) 0.0305(15) 0.0067(14) -0.0009(15) -0.0005(14)
C26B 0.0229(15) 0.0354(17) 0.0415(15) 0.0048(14) 0.0012(14) 0.0024(13)
C27B 0.0214(16) 0.0393(18) 0.0501(16) 0.0082(15) -0.0012(14) 0.0042(14)
C28B 0.0237(17) 0.0448(17) 0.0509(15) 0.0125(16) -0.0049(16) -0.0005(13)
C29B 0.0202(12) 0.0457(14) 0.0368(12) 0.0080(12) -0.0014(12) -0.0029(11)
C30B 0.0231(14) 0.0592(17) 0.0350(15) 0.0043(14) -0.0022(14) -0.0035(13)
N31B 0.0286(16) 0.0590(16) 0.0326(15) -0.0001(14) -0.0032(13) -0.0022(14)
C32B 0.0348(15) 0.0636(18) 0.0347(15) -0.0059(15) -0.0045(14) -0.0020(15)
C33B 0.0395(18) 0.061(2) 0.0287(16) -0.0047(17) -0.0016(15) 0.0036(17)
C34B 0.0357(17) 0.049(2) 0.0216(17) -0.0010(17) 0.0025(16) 0.0046(16)
C19' 0.0346(19) 0.049(2) 0.038(2) 0.023(2) -0.0041(19) -0.0038(19)
C20' 0.0329(18) 0.042(2) 0.0352(19) 0.0184(18) -0.0006(17) 0.0030(16)
C21' 0.0322(19) 0.040(2) 0.0343(18) 0.0091(18) 0.0024(16) 0.0026(17)
N22' 0.0305(18) 0.038(2) 0.0329(17) 0.0050(17) -0.0030(15) 0.0030(16)
C23' 0.0264(18) 0.0359(19) 0.0368(18) 0.0010(17) 0.0001(17) 0.0012(15)
C24' 0.0219(15) 0.0383(16) 0.0409(16) 0.0070(15) -0.0009(16) -0.0008(13)
N25' 0.0228(16) 0.039(2) 0.0379(17) 0.0078(16) -0.0017(17) -0.0017(16)
C26' 0.0244(15) 0.0410(16) 0.0486(15) 0.0067(15) -0.0012(15) -0.0007(13)
C27' 0.0234(18) 0.0442(18) 0.0521(17) 0.0122(16) -0.0038(17) 0.0003(15)
C28' 0.0246(16) 0.0504(18) 0.0471(16) 0.0120(15) -0.0044(15) -0.0009(14)
C29' 0.0229(15) 0.0489(17) 0.0385(15) 0.0105(15) -0.0045(16) -0.0023(14)
C30' 0.0287(19) 0.0552(18) 0.0332(16) 0.0086(16) -0.0064(16) -0.0012(16)
N31' 0.0304(17) 0.0516(19) 0.0275(16) 0.0088(15) -0.0054(14) -0.0020(15)
C32' 0.038(2) 0.053(2) 0.0233(18) 0.0027(17) -0.0053(17) -0.0058(18)
C33' 0.038(2) 0.045(2) 0.0183(18) 0.0012(17) -0.0028(16) 0.0028(19)
C34' 0.034(2) 0.046(2) 0.0207(19) 0.0020(19) -0.0010(19) 0.0073(18)
C35B 0.0449(15) 0.0387(15) 0.0371(13) 0.0012(12) -0.0090(12) 0.0114(12)
C36B 0.0528(16) 0.0353(15) 0.0312(13) -0.0043(11) -0.0063(12) 0.0159(13)
C37B 0.0432(15) 0.066(2) 0.0305(13) 0.0217(13) 0.0127(11) 0.0260(14)
N38B 0.0408(12) 0.0612(15) 0.0259(10) 0.0160(10) 0.0093(9) 0.0243(11)
C39B 0.0301(13) 0.0457(16) 0.0279(12) 0.0090(11) 0.0070(10) 0.0102(11)
C40B 0.0307(12) 0.0331(14) 0.0296(12) 0.0077(10) 0.0066(10) 0.0053(11)
N41B 0.0283(10) 0.0282(11) 0.0270(10) 0.0045(8) 0.0034(8) 0.0037(8)
C42B 0.0325(13) 0.0377(15) 0.0332(12) 0.0065(11) 0.0102(10) 0.0073(11)
C43B 0.0274(12) 0.0342(14) 0.0388(13) 0.0090(11) 0.0036(10) 0.0073(11)
C44B 0.0285(12) 0.0286(13) 0.0339(12) 0.0076(10) -0.0037(10) 0.0007(10)
C45B 0.0280(12) 0.0271(13) 0.0302(12) 0.0051(10) -0.0002(10) 0.0003(10)
C46B 0.0379(13) 0.0270(13) 0.0281(12) 0.0038(10) -0.0004(10) 0.0041(11)
N47B 0.0470(12) 0.0338(12) 0.0245(10) 0.0079(9) 0.0039(9) 0.0164(10)
C48B 0.0511(16) 0.0365(15) 0.0261(12) 0.0081(11) 0.0080(11) 0.0131(12)
C49B 0.0546(17) 0.0371(15) 0.0270(12) 0.0064(11) 0.0106(11) 0.0085(13)
C50B 0.0534(16) 0.0369(15) 0.0225(11) 0.0080(10) 0.0057(11) 0.0136(12)
S1C 0.0349(3) 0.0461(4) 0.0181(3) 0.0052(2) -0.0026(2) 0.0129(3)
O1C 0.0389(9) 0.0496(11) 0.0214(8) 0.0040(7) -0.0009(7) 0.0159(8)
O2C 0.0518(11) 0.0491(11) 0.0191(8) 0.0065(8) -0.0069(7) 0.0095(9)
O3C 0.0526(11) 0.0523(12) 0.0256(8) 0.0066(8) 0.0059(8) 0.0213(9)
O4C 0.0358(10) 0.0589(13) 0.0380(10) 0.0055(9) -0.0072(8) 0.0090(9)
S1D 0.0336(7) 0.0411(7) 0.0195(3) 0.0046(4) 0.0018(4) 0.0166(5)
O1D 0.039(2) 0.050(2) 0.040(2) 0.003(2) 0.0073(18) 0.0210(17)
O2D 0.048(2) 0.044(2) 0.0241(15) 0.0065(13) -0.0029(14) 0.0085(16)
O3D 0.0458(19) 0.044(2) 0.0241(16) 0.0073(14) -0.0018(14) 0.0157(15)
O4D 0.051(4) 0.039(3) 0.025(3) 0.001(2) 0.005(3) 0.012(2)
S1D' 0.0336(7) 0.0411(7) 0.0195(3) 0.0046(4) 0.0018(4) 0.0166(5)
O1D' 0.037(2) 0.038(3) 0.021(2) 0.005(2) -0.001(2) 0.014(2)
O2D' 0.044(3) 0.038(2) 0.0192(18) 0.0044(16) 0.0003(17) 0.019(2)
O3D' 0.030(2) 0.074(4) 0.045(3) -0.002(3) -0.005(2) 0.008(2)
O4D' 0.044(5) 0.045(4) 0.037(5) 0.010(3) 0.012(4) 0.032(3)
O1S 0.0354(10) 0.0581(13) 0.0392(10) 0.0182(9) -0.0025(8) 0.0134(9)
O2S 0.0349(10) 0.0471(11) 0.0330(9) 0.0116(8) -0.0050(8) 0.0130(9)
O3S 0.0479(12) 0.0508(13) 0.0427(10) 0.0007(10) -0.0087(9) 0.0159(10)
O4S 0.0701(16) 0.0634(16) 0.0552(13) 0.0068(11) 0.0076(12) 0.0168(12)
O5S 0.0672(14) 0.0480(13) 0.0368(10) -0.0024(9) -0.0153(10) 0.0236(10)
O6S 0.0779(16) 0.0591(14) 0.0451(11) 0.0077(11) -0.0049(11) 0.0284(12)
O7S 0.0842(16) 0.0376(12) 0.0458(11) 0.0051(9) -0.0251(11) 0.0042(11)
O8S 0.0862(19) 0.0639(18) 0.124(2) -0.0408(18) 0.0465(18) -0.0161(15)
O9S 0.120(3) 0.127(3) 0.102(2) 0.036(2) -0.042(2) -0.015(2)

loop_
_geom_bond_atom_site_label_1
_geom_bond_atom_site_label_2
_geom_bond_distance
_geom_bond_site_symmetry_2
_geom_bond_publ_flag
O1A C6A 1.230(3) . ?
O2A C13A 1.239(3) . ?
O3A C23A 1.240(3) . ?
O4A C30A 1.228(3) . ?
O5A C39A 1.234(3) . ?
O6A C46A 1.236(3) . ?
N1A C34A 1.508(3) . ?
N1A C2A 1.511(3) . ?
N1A C35A 1.514(3) . ?
N1A H1A 0.9300 . ?
C2A C3A 1.515(3) . ?
C2A H2AA 0.9900 . ?
C2A H2AB 0.9900 . ?
C3A C4A 1.526(3) . ?
C3A H3AA 0.9900 . ?
C3A H3AB 0.9900 . ?
C4A N5A 1.448(3) . ?
C4A H4AA 0.9900 . ?
C4A H4AB 0.9900 . ?
N5A C6A 1.341(3) . ?
N5A H5A 0.8800 . ?
C6A C7A 1.508(4) . ?
C7A N8A 1.331(3) . ?
C7A C9A 1.401(4) . ?
N8A C12A 1.344(3) . ?
C9A C10A 1.387(5) . ?
C9A H9A 0.9500 . ?
C10A C11A 1.365(5) . ?
C10A H10A 0.9500 . ?
C11A C12A 1.396(4) . ?
C11A H11A 0.9500 . ?
C12A C13A 1.497(4) . ?
C13A N14A 1.332(3) . ?
N14A C15A 1.457(4) . ?
N14A H14A 0.8800 . ?
C15A C16A 1.519(4) . ?
C15A H15A 0.9900 . ?
C15A H15B 0.9900 . ?
C16A C17A 1.517(4) . ?
C16A H16A 0.9900 . ?
C16A H16B 0.9900 . ?
C17A N18A 1.501(3) . ?
C17A H17A 0.9900 . ?
C17A H17B 0.9900 . ?
N18A C19A 1.509(3) . ?
N18A C50A 1.515(3) . ?
N18A H18A 0.9300 . ?
C19A C20A 1.514(3) . ?
C19A H19A 0.9900 . ?
C19A H19B 0.9900 . ?
C20A C21A 1.521(3) . ?
C20A H20A 0.9900 . ?
C20A H20B 0.9900 . ?
C21A N22A 1.454(3) . ?
C21A H21A 0.9900 . ?
C21A H21B 0.9900 . ?
N22A C23A 1.328(3) . ?
N22A H22C 0.8800 . ?
C23A C24A 1.503(3) . ?
C24A N25A 1.346(3) . ?
C24A C26A 1.388(3) . ?
N25A C29A 1.334(3) . ?
C26A C27A 1.379(3) . ?
C26A H26A 0.9500 . ?
C27A C28A 1.381(3) . ?
C27A H27A 0.9500 . ?
C28A C29A 1.385(3) . ?
C28A H28A 0.9500 . ?
C29A C30A 1.509(3) . ?
C30A N31A 1.334(3) . ?
N31A C32A 1.462(3) . ?
N31A H31A 0.8800 . ?
C32A C33A 1.521(3) . ?
C32A H32A 0.9900 . ?
C32A H32B 0.9900 . ?
C33A C34A 1.511(4) . ?
C33A H33A 0.9900 . ?
C33A H33B 0.9900 . ?
C34A H34A 0.9900 . ?
C34A H34B 0.9900 . ?
C35A C36A 1.522(3) . ?
C35A H35A 0.9900 . ?
C35A H35B 0.9900 . ?
C36A C37A 1.523(4) . ?
C36A H36A 0.9900 . ?
C36A H36B 0.9900 . ?
C37A N38A 1.446(3) . ?
C37A H37A 0.9900 . ?
C37A H37B 0.9900 . ?
N38A C39A 1.337(3) . ?
N38A H38A 0.8800 . ?
C39A C40A 1.507(3) . ?
C40A N41A 1.341(3) . ?
C40A C42A 1.390(3) . ?
N41A C45A 1.327(3) . ?
C42A C43A 1.372(3) . ?
C42A H42A 0.9500 . ?
C43A C44A 1.389(3) . ?
C43A H43A 0.9500 . ?
C44A C45A 1.398(3) . ?
C44A H44A 0.9500 . ?
C45A C46A 1.513(3) . ?
C46A N47A 1.319(3) . ?
N47A C48A 1.452(3) . ?
N47A H47A 0.8800 . ?
C48A C49A 1.522(4) . ?
C48A H48A 0.9900 . ?
C48A H48B 0.9900 . ?
C49A C50A 1.525(3) . ?
C49A H49A 0.9900 . ?
C49A H49B 0.9900 . ?
C50A H50A 0.9900 . ?
C50A H50B 0.9900 . ?
O1B C6B 1.238(3) . ?
O2B C13B 1.224(3) . ?
O3B C23B 1.240(4) . ?
O4B C30B 1.245(4) . ?
O3B' C23' 1.244(4) . ?
O4B' C30' 1.245(4) . ?
O5B C39B 1.223(3) . ?
O6B C46B 1.247(3) . ?
N1B C35B 1.503(3) . ?
N1B C2B 1.511(3) . ?
N1B C34B 1.517(3) . ?
N1B C34' 1.528(4) . ?
N1B H1BA 0.9300 . ?
C2B C3B 1.514(3) . ?
C2B H2BA 0.9900 . ?
C2B H2BB 0.9900 . ?
C3B C4B 1.517(3) . ?
C3B H3BA 0.9900 . ?
C3B H3BB 0.9900 . ?
C4B N5B 1.448(3) . ?
C4B H4BA 0.9900 . ?
C4B H4BB 0.9900 . ?
N5B C6B 1.341(3) . ?
N5B H5B 0.8800 . ?
C6B C7B 1.495(3) . ?
C7B N8B 1.342(3) . ?
C7B C9B 1.397(3) . ?
N8B C12B 1.332(3) . ?
C9B C10B 1.378(3) . ?
C9B H9B 0.9500 . ?
C10B C11B 1.388(3) . ?
C10B H10B 0.9500 . ?
C11B C12B 1.390(3) . ?
C11B H11B 0.9500 . ?
C12B C13B 1.512(3) . ?
C13B N14B 1.343(3) . ?
N14B C15B 1.451(3) . ?
N14B H14B 0.8800 . ?
C15B C16B 1.520(3) . ?
C15B H15C 0.9900 . ?
C15B H15D 0.9900 . ?
C16B C17B 1.515(3) . ?
C16B H16C 0.9900 . ?
C16B H16D 0.9900 . ?
C17B N18B 1.506(3) . ?
C17B H17C 0.9900 . ?
C17B H17D 0.9900 . ?
N18B C19B 1.511(3) . ?
N18B C19' 1.515(4) . ?
N18B C50B 1.524(3) . ?
N18B H18B 0.89(3) . ?
C19B C20B 1.534(4) . ?
C19B H19C 0.9900 . ?
C19B H19D 0.9900 . ?
C20B C21B 1.533(3) . ?
C20B H20C 0.9900 . ?
C20B H20D 0.9900 . ?
C21B N22B 1.463(4) . ?
C21B H21C 0.9900 . ?
C21B H21D 0.9900 . ?
N22B C23B 1.332(4) . ?
N22B H22A 0.8800 . ?
C23B C24B 1.496(4) . ?
C24B N25B 1.332(4) . ?
C24B C26B 1.389(4) . ?
N25B C29B 1.334(3) . ?
C26B C27B 1.371(4) . ?
C26B H26B 0.9500 . ?
C27B C28B 1.367(4) . ?
C27B H27B 0.9500 . ?
C28B C29B 1.390(5) . ?
C28B H28B 0.9500 . ?
C29B C30B 1.493(4) . ?
C30B N31B 1.331(5) . ?
N31B C32B 1.461(4) . ?
N31B H31B 0.8800 . ?
C32B C33B 1.535(3) . ?
C32B H32C 0.9900 . ?
C32B H32D 0.9900 . ?
C33B C34B 1.530(3) . ?
C33B H33C 0.9900 . ?
C33B H33D 0.9900 . ?
C34B H34C 0.9900 . ?
C34B H34D 0.9900 . ?
C19' C20' 1.536(4) . ?
C19' H19E 0.9900 . ?
C19' H19F 0.9900 . ?
C20' C21' 1.536(4) . ?
C20' H20E 0.9500 . ?
C21' N22' 1.463(4) . ?
C21' H21E 0.9900 . ?
C21' H21F 0.9900 . ?
N22' C23' 1.333(5) . ?
N22' H22B 0.8800 . ?
C23' C24' 1.495(5) . ?
C24' N25' 1.332(4) . ?
C24' C26' 1.391(5) . ?
N25' C29' 1.331(4) . ?
C26' C27' 1.370(5) . ?
C26' H26C 0.9500 . ?
C27' C28' 1.368(5) . ?
C27' H27C 0.9500 . ?
C28' C29' 1.389(5) . ?
C28' H28C 0.9500 . ?
C29' C30' 1.494(5) . ?
C30' N31' 1.331(5) . ?
N31' C32' 1.459(4) . ?
N31' H31C 0.8800 . ?
C32' C33' 1.534(4) . ?
C32' H32E 0.9900 . ?
C32' H32F 0.9900 . ?
C33' C34' 1.533(4) . ?
C33' H33E 0.9900 . ?
C33' H33F 0.9900 . ?
C34' H34E 0.9900 . ?
C34' H34F 0.9900 . ?
C35B C36B 1.521(3) . ?
C35B H35C 0.9900 . ?
C35B H35D 0.9900 . ?
C36B C37B 1.501(4) . ?
C36B H36C 0.9900 . ?
C36B H36D 0.9900 . ?
C37B N38B 1.454(3) . ?
C37B H37C 0.9900 . ?
C37B H37D 0.9900 . ?
N38B C39B 1.332(3) . ?
N38B H38B 0.8800 . ?
C39B C40B 1.521(3) . ?
C40B N41B 1.340(3) . ?
C40B C42B 1.386(3) . ?
N41B C45B 1.335(3) . ?
C42B C43B 1.385(3) . ?
C42B H42B 0.9500 . ?
C43B C44B 1.377(3) . ?
C43B H43B 0.9500 . ?
C44B C45B 1.395(3) . ?
C44B H44B 0.9500 . ?
C45B C46B 1.508(3) . ?
C46B N47B 1.322(3) . ?
N47B C48B 1.446(3) . ?
N47B H47B 0.8800 . ?
C48B C49B 1.528(4) . ?
C48B H48C 0.9900 . ?
C48B H48D 0.9900 . ?
C49B C50B 1.520(3) . ?
C49B H49C 0.9900 . ?
C49B H49D 0.9900 . ?
C50B H50C 0.9900 . ?
C50B H50D 0.9900 . ?
S1C O3C 1.4678(19) . ?
S1C O2C 1.4717(16) . ?
S1C O4C 1.472(2) . ?
S1C O1C 1.4800(17) . ?
S1D O4D 1.473(3) . ?
S1D O1D 1.473(2) . ?
S1D O2D 1.474(2) . ?
S1D O3D 1.477(2) . ?
S1D' O4D' 1.472(3) . ?
S1D' O2D' 1.475(3) . ?
S1D' O1D' 1.475(3) . ?
S1D' O3D' 1.476(3) . ?
O1S H1SA 0.871(15) . ?
O1S H1SB 0.860(15) . ?
O2S H2SA 0.869(15) . ?
O2S H2SB 0.852(15) . ?
O3S H3SA 0.856(15) . ?
O3S H3SB 0.854(15) . ?
O4S H4SA 0.851(15) . ?
O4S H4SB 0.908(15) . ?
O5S H5SA 0.878(15) . ?
O5S H5SB 0.876(15) . ?
O6S H6SA 0.854(15) . ?
O6S H6SB 0.861(15) . ?
O7S H7SA 0.850(15) . ?
O7S H7SB 0.873(15) . ?
O8S H8SA 0.847(16) . ?
O8S H8SB 0.855(16) . ?
O9S H9SA 0.889(16) . ?
O9S H9SB 0.902(16) . ?
